data_4115807
loop_
_publ_author_name
'H\'ector Carrasco'
'Concepci\'on Foces-Foces'
'Cirilo P\'erez'
'Mat\'ias L. Rodr\'iguez'
'Julio D. Mart\'in'

_publ_contact_author
;                                                                               
      C.Foce-Foces
      Instituto de Quimica-Fisica Rocasolano-CSIC                               
      Departamento de Cristalografia                                            
      Serrano 119                                                               
      E-28006 Madrid                                                            
      Spain                                                                     
;
_publ_contact_author_email cfoces@iqfr.csic.es
_publ_contact_author_fax '+34 1 5642431'
_publ_contact_author_phone '+34 1 5619400'
_publ_section_title
;
 Tubular Hydrogen-Bonded Networks Sustained by Water Molecules
;
_journal_name_full 'Journal of the American Chemical Society'
_journal_page_first 11970
_journal_page_last 11981
_journal_paper_doi 10.1021/ja011028t
_journal_volume 123
_journal_year 2001
_chemical_formula_moiety 'C17 H26 O4, 0.50(H2 O)'
_chemical_formula_sum 'C17 H27 O4.5'
_chemical_formula_weight 303.39
_chemical_name_systematic
;
 ?
;
_space_group_IT_number 14
_symmetry_cell_setting monoclinic
_symmetry_space_group_name_Hall '-P 2ybc'
_symmetry_space_group_name_H-M 'P 1 21/c 1'
_atom_sites_solution_hydrogens geom
_atom_sites_solution_primary direct
_atom_sites_solution_secondary difmap
_audit_creation_method SHELXL-97
_cell_angle_alpha 90.00
_cell_angle_beta 94.9010(10)
_cell_angle_gamma 90.00
_cell_formula_units_Z 8
_cell_length_a 10.8944(3)
_cell_length_b 6.9835(2)
_cell_length_c 40.0783(10)
_cell_measurement_temperature 298(2)
_cell_volume 3038.05(14)
_computing_cell_refinement 'Bruker SAINT'
_computing_data_collection 'Bruker SMART'
_computing_data_reduction 'Bruker SAINT'
_computing_molecular_graphics 'Bruker SHELXTL'
_computing_publication_material 'Bruker SHELXTL'
_computing_structure_refinement 'SHELXL-97 (Sheldrick, 1997)'
_computing_structure_solution 'SHELXS-97 (Sheldrick, 1990)'
_diffrn_ambient_temperature 298(2)
_diffrn_measured_fraction_theta_full 0.997
_diffrn_measured_fraction_theta_max 0.997
_diffrn_measurement_device_type 'CCD area detector'
_diffrn_measurement_method 'phi and omega scans'
_diffrn_radiation_monochromator graphite
_diffrn_radiation_source 'fine-focus sealed tube'
_diffrn_radiation_type MoK\a
_diffrn_radiation_wavelength 0.71073
_diffrn_reflns_av_R_equivalents 0.0973
_diffrn_reflns_av_sigmaI/netI 0.1188
_diffrn_reflns_limit_h_max 9
_diffrn_reflns_limit_h_min -12
_diffrn_reflns_limit_k_max 8
_diffrn_reflns_limit_k_min -7
_diffrn_reflns_limit_l_max 47
_diffrn_reflns_limit_l_min -47
_diffrn_reflns_number 15695
_diffrn_reflns_theta_full 25.00
_diffrn_reflns_theta_max 25.00
_diffrn_reflns_theta_min 1.02
_diffrn_standards_decay_% 0.02
_exptl_absorpt_coefficient_mu 0.094
_exptl_absorpt_correction_T_max 0.9972
_exptl_absorpt_correction_T_min 0.9677
_exptl_absorpt_correction_type empirical
_exptl_absorpt_process_details Sadabs
_exptl_crystal_colour Colorless
_exptl_crystal_density_diffrn 1.327
_exptl_crystal_description Plate
_exptl_crystal_F_000 1320
_exptl_crystal_size_max 0.35
_exptl_crystal_size_mid 0.10
_exptl_crystal_size_min 0.03
_refine_diff_density_max 0.304
_refine_diff_density_min -0.327
_refine_diff_density_rms 0.078
_refine_ls_extinction_method none
_refine_ls_goodness_of_fit_ref 1.047
_refine_ls_hydrogen_treatment mixed
_refine_ls_matrix_type full
_refine_ls_number_parameters 388
_refine_ls_number_reflns 5327
_refine_ls_number_restraints 0
_refine_ls_restrained_S_all 1.047
_refine_ls_R_factor_all 0.1536
_refine_ls_R_factor_gt 0.0705
_refine_ls_shift/su_max 0.000
_refine_ls_shift/su_mean 0.000
_refine_ls_structure_factor_coef Fsqd
_refine_ls_weighting_details 'calc w=1/[\s^2^(Fo^2^)+(0.0691P)^2^+0.0000P] where P=(Fo^2^+2Fc^2^)/3'
_refine_ls_weighting_scheme calc
_refine_ls_wR_factor_gt 0.1316
_refine_ls_wR_factor_ref 0.1701
_reflns_number_gt 2850
_reflns_number_total 5327
_reflns_threshold_expression >2sigma(I)
_cod_data_source_file ja011028t_02.cif
_cod_data_source_block 1B
_cod_original_cell_volume 3038.05(12)
_cod_original_formula_sum 'C17 H27 O4.50'
_cod_database_code 4115807

loop_
_symmetry_equiv_pos_as_xyz
'x, y, z'
'-x, y+1/2, -z+1/2'
'-x, -y, -z'
'x, -y-1/2, z-1/2'

loop_
_atom_site_label
_atom_site_fract_x
_atom_site_fract_y
_atom_site_fract_z
_atom_site_U_iso_or_equiv
_atom_site_adp_type
_atom_site_occupancy
O3B .4882(3) .1624(4) .16951(7) .04448 Uani 1.00000
O4B .4282(3) .4115(4) .19813(7) .04277 Uani 1.00000
H4BA .48150 .46500 .18830 .06400 Uiso 1.00000
O1B .1165(2) .0669(3) .21535(6) .02808 Uani 1.00000
O2B .0989(2) .3808(4) .26674(6) .03706 Uani 1.00000
H2BA .04160 .42330 .27650 .05600 Uiso 1.00000
C5B .3232(3) .1170(5) .20546(8) .02539 Uani 1.00000
C6B .2980(3) .2050(5) .23900(8) .02618 Uani 1.00000
H6BB .27730 .33970 .23680 .03100 Uiso 1.00000
H6BC .36780 .18960 .25550 .03100 Uiso 1.00000
C1B .1879(3) .0860(5) .24776(8) .02458 Uani 1.00000
C2B .2307(4) -.1111(5) .25965(9) .03343 Uani 1.00000
H2BB .16050 -.18490 .26570 .04000 Uiso 1.00000
H2BC .28800 -.09850 .27940 .04000 Uiso 1.00000
C3B .2934(4) -.2168(6) .23231(10) .03809 Uani 1.00000
H3BA .23060 -.27460 .21690 .04600 Uiso 1.00000
H3BB .34370 -.31920 .24250 .04600 Uiso 1.00000
C4B .3750(4) -.0865(5) .21247(10) .03500 Uani 1.00000
H4BB .38670 -.14760 .19120 .04200 Uiso 1.00000
H4BC .45520 -.07540 .22480 .04200 Uiso 1.00000
C7B .4202(4) .2298(6) .18885(9) .03086 Uani 1.00000
C9B .1890(3) .1134(5) .18704(8) .02680 Uani 1.00000
C10B .1411(4) .3062(6) .17202(9) .03089 Uani 1.00000
H10BA .16200 .40690 .18860 .03700 Uiso 1.00000
C11B .2008(4) .3582(6) .13966(10) .04469 Uani 1.00000
H11BA .15720 .46720 .12940 .05400 Uiso 1.00000
H11BB .28500 .39800 .14570 .05400 Uiso 1.00000
C12B .2022(5) .1992(8) .11364(10) .05640 Uani 1.00000
H12BA .12240 .19380 .10090 .06800 Uiso 1.00000
H12BB .26330 .22930 .09820 .06800 Uiso 1.00000
C13B .2312(4) .0046(7) .12915(10) .04912 Uani 1.00000
H13BA .31880 -.00240 .13570 .05900 Uiso 1.00000
H13BB .21180 -.09340 .11240 .05900 Uiso 1.00000
C14B .1603(4) -.0382(6) .15980(9) .03626 Uani 1.00000
H14BA .18950 -.16180 .16900 .04300 Uiso 1.00000
C15B .0206(4) -.0541(7) .15136(10) .04378 Uani 1.00000
H15BA .00570 -.13850 .13220 .05300 Uiso 1.00000
H15BB -.01490 -.11420 .17010 .05300 Uiso 1.00000
C16B -.0471(4) .1325(7) .14354(10) .05106 Uani 1.00000
H16BA -.13410 .11380 .14590 .06100 Uiso 1.00000
H16BB -.03820 .16730 .12040 .06100 Uiso 1.00000
C17B .0002(4) .2958(6) .16622(10) .04217 Uani 1.00000
H17BA -.03360 .28180 .18770 .05100 Uiso 1.00000
H17BB -.03000 .41570 .15650 .05100 Uiso 1.00000
C8B .1089(4) .1798(5) .27228(9) .02967 Uani 1.00000
H8BA .02740 .12300 .27000 .03600 Uiso 1.00000
H8BB .14460 .15650 .29490 .03600 Uiso 1.00000
O3A .5700(3) 1.1599(4) .03588(7) .04379 Uani 1.00000
O4A .6773(3) 1.1795(4) .08554(6) .03882 Uani 1.00000
H4AA .67200 1.29470 .08170 .05800 Uiso 1.00000
O1A .6822(2) .5681(3) .08260(5) .02629 Uani 1.00000
O2A .5945(3) .6037(4) .16855(6) .04029 Uani 1.00000
H2AA .61990 .70930 .17480 .04900 Uiso 1.00000
C5A .5992(3) .8706(5) .06887(8) .02444 Uani 1.00000
C6A .6025(4) .8395(5) .10664(8) .02721 Uani 1.00000
H6AA .67650 .89270 .11820 .03300 Uiso 1.00000
H6AB .53070 .89390 .11580 .03300 Uiso 1.00000
C1A .6019(3) .6237(5) .10823(8) .02621 Uani 1.00000
C2A .4735(4) .5485(6) .09821(9) .03645 Uani 1.00000
H2AC .41600 .60150 .11290 .04400 Uiso 1.00000
H2AB .47260 .41020 .10050 .04400 Uiso 1.00000
C3A .4336(4) .6036(6) .06199(10) .03835 Uani 1.00000
H3AA .34480 .59200 .05820 .04600 Uiso 1.00000
H3AB .46990 .51440 .04710 .04600 Uiso 1.00000
C4A .4713(4) .8086(6) .05315(9) .03274 Uani 1.00000
H4AC .41020 .89690 .06040 .03900 Uiso 1.00000
H4AB .47040 .81900 .02900 .03900 Uiso 1.00000
C7A .6141(4) 1.0826(5) .06081(10) .02725 Uani 1.00000
C9A .7060(3) .7307(5) .06024(8) .02314 Uani 1.00000
C10A .8373(3) .8026(5) .06970(9) .02653 Uani 1.00000
H10AA .83940 .86040 .09200 .03100 Uiso 1.00000
C11A .8778(4) .9561(6) .04511(9) .03606 Uani 1.00000
H11AA .83970 1.07660 .05040 .04400 Uiso 1.00000
H11AB .96620 .97270 .04910 .04400 Uiso 1.00000
C12A .8476(4) .9168(6) .00771(9) .04296 Uani 1.00000
H12AA .84740 1.03700 -.00440 .05200 Uiso 1.00000
H12AB .91170 .83670 -.00030 .05200 Uiso 1.00000
C13A .7236(4) .8184(6) .00010(9) .03633 Uani 1.00000
H13AA .71880 .76890 -.02260 .04400 Uiso 1.00000
H13AB .65850 .91240 .00130 .04400 Uiso 1.00000
C14A .7021(4) .6537(5) .02422(8) .02738 Uani 1.00000
H14AA .61930 .60260 .01830 .03300 Uiso 1.00000
C15A .7946(4) .4884(5) .02224(9) .03522 Uani 1.00000
H15AA .76100 .37620 .03240 .04200 Uiso 1.00000
H15AB .80110 .45890 -.00120 .04200 Uiso 1.00000
C16A .9245(4) .5222(6) .03879(10) .04236 Uani 1.00000
H16AA .96470 .39950 .04290 .05100 Uiso 1.00000
H16AB .97150 .59350 .02350 .05100 Uiso 1.00000
C17A .9259(4) .6309(6) .07163(9) .03577 Uani 1.00000
H17AA 1.00890 .67620 .07790 .04300 Uiso 1.00000
H17AB .90340 .54430 .08900 .04300 Uiso 1.00000
C8A .6600(4) .5414(6) .14086(8) .03364 Uani 1.00000
H8AA .65880 .40260 .13970 .04000 Uiso 1.00000
H8AB .74520 .58230 .14430 .04000 Uiso 1.00000
O1W .6963(3) -.0591(4) .18637(7) .05320 Uani 1.00000
H1WA .74890 -.02500 .20210 .06400 Uiso 1.00000
H1WB .66280 .04540 .17960 .06400 Uiso 1.00000

loop_
_atom_site_aniso_label
_atom_site_aniso_U_11
_atom_site_aniso_U_22
_atom_site_aniso_U_33
_atom_site_aniso_U_23
_atom_site_aniso_U_13
_atom_site_aniso_U_12
O3B 0.0397(18) 0.0430(19) 0.0551(18) -0.0001(15) 0.0294(16) 0.0044(15)
O4B 0.0442(19) 0.0373(19) 0.0506(17) -0.0081(15) 0.0261(15) -0.0146(15)
O1B 0.0247(15) 0.0348(16) 0.0256(13) -0.0012(12) 0.0071(12) -0.0073(13)
O2B 0.0371(17) 0.0373(18) 0.0392(15) 0.0017(13) 0.0174(14) 0.0097(14)
C5B 0.022(2) 0.028(2) 0.028(2) -0.0004(17) 0.0127(17) -0.0019(18)
C6B 0.021(2) 0.028(2) 0.030(2) -0.0040(18) 0.0049(17) -0.0031(19)
C1B 0.021(2) 0.028(2) 0.0241(19) -0.0029(17) -0.0018(17) -0.0037(18)
C2B 0.036(3) 0.033(3) 0.032(2) 0.0013(19) 0.007(2) -0.005(2)
C3B 0.051(3) 0.025(2) 0.040(2) 0.0029(19) 0.014(2) 0.002(2)
C4B 0.033(3) 0.033(3) 0.040(2) -0.001(2) 0.009(2) 0.006(2)
C7B 0.027(2) 0.033(3) 0.033(2) 0.003(2) 0.005(2) 0.003(2)
C9B 0.025(2) 0.031(2) 0.026(2) -0.0001(18) 0.0114(18) -0.0031(19)
C10B 0.032(2) 0.032(2) 0.029(2) 0.0030(19) 0.0045(19) 0.001(2)
C11B 0.042(3) 0.052(3) 0.041(2) 0.014(2) 0.009(2) -0.002(2)
C12B 0.049(3) 0.087(4) 0.035(3) 0.004(3) 0.014(2) -0.016(3)
C13B 0.048(3) 0.067(4) 0.034(2) -0.017(2) 0.013(2) -0.006(3)
C14B 0.037(3) 0.041(3) 0.032(2) -0.009(2) 0.010(2) -0.004(2)
C15B 0.044(3) 0.056(3) 0.032(2) -0.008(2) 0.007(2) -0.016(3)
C16B 0.032(3) 0.081(4) 0.040(3) -0.002(3) 0.002(2) -0.009(3)
C17B 0.034(3) 0.052(3) 0.041(2) 0.007(2) 0.006(2) 0.006(2)
C18B 0.027(2) 0.030(3) 0.033(2) -0.0017(19) 0.0084(18) -0.002(2)
O3A 0.058(2) 0.0301(18) 0.0414(17) 0.0112(14) -0.0067(16) 0.0000(15)
O4A 0.060(2) 0.0215(16) 0.0351(15) -0.0018(13) 0.0048(15) -0.0033(14)
O1A 0.0365(16) 0.0184(14) 0.0259(13) 0.0002(11) 0.0139(12) 0.0001(12)
O2A 0.057(2) 0.0351(17) 0.0317(15) -0.0028(13) 0.0208(14) -0.0135(15)
C5A 0.031(2) 0.019(2) 0.0236(19) 0.0019(17) 0.0040(18) 0.0007(18)
C6A 0.026(2) 0.028(2) 0.029(2) -0.0012(18) 0.0103(18) 0.0040(19)
C1A 0.030(2) 0.026(2) 0.024(2) -0.0011(17) 0.0103(18) 0.0001(19)
C2A 0.036(3) 0.030(2) 0.045(2) 0.002(2) 0.013(2) -0.006(2)
C3A 0.029(2) 0.040(3) 0.046(2) 0.001(2) 0.003(2) -0.008(2)
C4A 0.028(2) 0.037(3) 0.033(2) 0.004(2) 0.0013(19) 0.001(2)
C7A 0.029(2) 0.026(2) 0.028(2) -0.001(2) 0.0097(19) -0.0001(19)
C9A 0.030(2) 0.019(2) 0.0212(19) 0.0027(16) 0.0068(17) -0.0007(17)
C10A 0.031(2) 0.024(2) 0.025(2) -0.0032(17) 0.0048(18) -0.0017(19)
C11A 0.030(2) 0.030(3) 0.050(3) 0.000(2) 0.014(2) -0.006(2)
C12A 0.054(3) 0.040(3) 0.038(2) 0.008(2) 0.022(2) -0.002(2)
C13A 0.050(3) 0.038(3) 0.022(2) 0.0051(19) 0.009(2) -0.001(2)
C14A 0.032(2) 0.024(2) 0.027(2) -0.0011(17) 0.0075(18) -0.0043(19)
C15A 0.053(3) 0.027(2) 0.028(2) -0.0017(18) 0.017(2) -0.003(2)
C16A 0.046(3) 0.037(3) 0.046(3) 0.000(2) 0.015(2) 0.010(2)
C17A 0.032(2) 0.039(3) 0.037(2) 0.005(2) 0.007(2) 0.006(2)
C8A 0.044(3) 0.034(3) 0.025(2) -0.0013(18) 0.015(2) -0.003(2)
O1W 0.056(2) 0.0407(19) 0.0605(19) -0.0028(16) -0.0090(17) 0.0040(16)

loop_
_atom_type_symbol
_atom_type_description
_atom_type_scat_dispersion_real
_atom_type_scat_dispersion_imag
_atom_type_scat_source
C C 0.0033 0.0016 'International Tables Vol C Tables 4.2.6.8 and 6.1.1.4'
H H 0.0000 0.0000 'International Tables Vol C Tables 4.2.6.8 and 6.1.1.4'
O O 0.0106 0.0060 'International Tables Vol C Tables 4.2.6.8 and 6.1.1.4'

loop_
_geom_angle_atom_site_label_1
_geom_angle_atom_site_label_2
_geom_angle_atom_site_label_3
_geom_angle
C1B O1B C9B 112.6(2)
C7B C5B C6B 111.2(3)
C7B C5B C4B 107.5(3)
C7B C5B C9B 117.0(3)
C6B C5B C4B 107.5(3)
C6B C5B C9B 100.9(3)
C4B C5B C9B 112.3(3)
C5B C6B C1B 100.8(3)
O1B C1B C8B 109.2(3)
O1B C1B C2B 108.8(3)
O1B C1B C6B 102.4(2)
C8B C1B C2B 111.5(3)
C8B C1B C6B 114.6(3)
C2B C1B C6B 109.9(3)
C1B C2B C3B 110.9(3)
C2B C3B C4B 113.4(3)
C3B C4B C5B 114.8(3)
O3B C7B O4B 121.5(4)
O3B C7B C5B 124.5(4)
O4B C7B C5B 114.0(3)
O1B C9B C14B 107.8(3)
O1B C9B C10B 107.8(3)
O1B C9B C5B 100.3(2)
C14B C9B C10B 106.4(3)
C14B C9B C5B 117.9(3)
C10B C9B C5B 115.8(3)
C17B C10B C11B 111.8(3)
C17B C10B C9B 108.5(3)
C11B C10B C9B 112.3(3)
C12B C11B C10B 115.7(4)
C13B C12B C11B 112.7(3)
C12B C13B C14B 113.6(4)
C9B C14B C15B 110.2(3)
C9B C14B C13B 110.4(3)
C15B C14B C13B 113.3(3)
C16B C15B C14B 116.0(4)
C15B C16B C17B 112.8(3)
C16B C17B C10B 114.2(4)
O2B C8B C1B 111.5(3)
C1A O1A C9A 111.6(2)
C6A C5A C7A 110.7(3)
C6A C5A C4A 108.0(3)
C6A C5A C9A 100.0(3)
C7A C5A C4A 107.1(3)
C7A C5A C9A 117.4(3)
C4A C5A C9A 113.2(3)
C1A C6A C5A 100.6(3)
O1A C1A C6A 103.4(3)
O1A C1A C2A 108.5(3)
O1A C1A C8A 106.0(3)
C6A C1A C2A 110.0(3)
C6A C1A C8A 114.3(3)
C2A C1A C8A 113.9(3)
C1A C2A C3A 110.2(3)
C2A C3A C4A 113.1(3)
C3A C4A C5A 114.6(3)
O3A C7A O4A 122.2(3)
O3A C7A C5A 124.8(3)
O4A C7A C5A 113.0(3)
O1A C9A C10A 108.0(2)
O1A C9A C14A 107.9(3)
O1A C9A C5A 99.9(2)
C10A C9A C14A 107.3(3)
C10A C9A C5A 115.6(3)
C14A C9A C5A 117.4(3)
C9A C10A C17A 109.0(3)
C9A C10A C11A 112.4(3)
C17A C10A C11A 111.2(3)
C12A C11A C10A 116.8(3)
C13A C12A C11A 112.9(3)
C12A C13A C14A 113.1(3)
C13A C14A C9A 109.6(3)
C13A C14A C15A 113.2(3)
C9A C14A C15A 110.2(3)
C16A C15A C14A 116.6(3)
C17A C16A C15A 113.2(4)
C16A C17A C10A 112.7(3)
O2A C8A C1A 110.7(3)

loop_
_geom_bond_atom_site_label_1
_geom_bond_atom_site_label_2
_geom_bond_distance
O3B C7B 1.212(5)
O4B C7B 1.323(5)
O1B C1B 1.462(4)
O1B C9B 1.473(4)
O2B C8B 1.424(4)
C5B C7B 1.517(5)
C5B C6B 1.524(5)
C5B C4B 1.546(5)
C5B C9B 1.581(4)
C6B C1B 1.525(5)
C1B C8B 1.510(5)
C1B C2B 1.517(5)
C2B C3B 1.530(6)
C3B C4B 1.540(6)
C9B C14B 1.534(5)
C9B C10B 1.547(5)
C10B C17B 1.534(6)
C10B C11B 1.543(6)
C11B C12B 1.524(6)
C12B C13B 1.516(7)
C13B C14B 1.535(6)
C14B C15B 1.535(6)
C15B C16B 1.517(7)
C16B C17B 1.521(6)
O3A C7A 1.199(5)
O4A C7A 1.341(5)
O1A C1A 1.458(4)
O1A C9A 1.483(4)
O2A C8A 1.437(5)
C5A C6A 1.527(5)
C5A C7A 1.527(5)
C5A C4A 1.541(5)
C5A C9A 1.580(5)
C6A C1A 1.508(5)
C1A C2A 1.516(5)
C1A C8A 1.517(5)
C2A C3A 1.529(5)
C3A C4A 1.539(6)
C9A C10A 1.533(5)
C9A C14A 1.538(5)
C10A C17A 1.537(5)
C10A C11A 1.546(5)
C11A C12A 1.532(5)
C12A C13A 1.523(6)
C13A C14A 1.533(5)
C14A C15A 1.539(6)
C15A C16A 1.529(6)
C16A C17A 1.518(6)

loop_
_geom_hbond_atom_site_label_D
_geom_hbond_atom_site_label_H
_geom_hbond_atom_site_label_A
_geom_hbond_distance_DH
_geom_hbond_distance_HA
_geom_hbond_distance_DA
_geom_hbond_angle_DHA
_geom_hbond_site_symmetry_A
O2A H2A O1W 0.82 1.86 2.674(4) 172 1_565
O4A H4A O1A 0.82 1.91 2.717(4) 167 1_565
O2B H2A O1B 0.82 2.04 2.828(3) 160 2_555
O4B H2A O2A 0.82 1.80 2.618(4) 174 1_555
O1W H1WA O2B 0.85 2.09 2.823(4) 144 2_645
O1W H1WB O3B 0.85 2.08 2.780(4) 140 1_555

loop_
_geom_torsion_atom_site_label_1
_geom_torsion_atom_site_label_2
_geom_torsion_atom_site_label_3
_geom_torsion_atom_site_label_4
_geom_torsion
C9B O1B C1B C6B 16.6(3)
C9B O1B C1B C2B -99.7(3)
C9B O1B C1B C8B 138.4(3)
C1B O1B C9B C5B 12.7(3)
C1B O1B C9B C10B -108.9(3)
C1B O1B C9B C14B 136.6(3)
C4B C5B C6B C1B -70.2(3)
C7B C5B C6B C1B 172.4(3)
C9B C5B C6B C1B 47.5(3)
C6B C5B C4B C3B 54.8(4)
C7B C5B C4B C3B 174.7(3)
C9B C5B C4B C3B -55.3(4)
C6B C5B C7B O3B 152.5(4)
C6B C5B C7B O4B -25.4(4)
C4B C5B C7B O3B 35.0(5)
C4B C5B C7B O4B -142.8(3)
C9B C5B C7B O3B -92.3(5)
C9B C5B C7B O4B 89.9(4)
C6B C5B C9B O1B -36.8(3)
C6B C5B C9B C10B 78.9(3)
C6B C5B C9B C14B -153.5(3)
C4B C5B C9B O1B 77.4(3)
C4B C5B C9B C10B -166.9(3)
C4B C5B C9B C14B -39.3(4)
C7B C5B C9B O1B -157.7(3)
C7B C5B C9B C10B -42.0(4)
C7B C5B C9B C14B 85.7(4)
C5B C6B C1B O1B -39.7(3)
C5B C6B C1B C2B 75.8(3)
C5B C6B C1B C8B -157.7(3)
O1B C1B C2B C3B 50.8(4)
C6B C1B C2B C3B -60.6(4)
C8B C1B C2B C3B 171.2(3)
O1B C1B C8B O2B -77.1(3)
C6B C1B C8B O2B 37.1(4)
C2B C1B C8B O2B 162.7(3)
C1B C2B C3B C4B 39.1(4)
C2B C3B C4B C5B -37.8(4)
O1B C9B C10B C11B -173.6(3)
O1B C9B C10B C17B -49.5(3)
C5B C9B C10B C11B 75.0(4)
C5B C9B C10B C17B -160.9(3)
C14B C9B C10B C11B -58.2(4)
C14B C9B C10B C17B 66.0(4)
O1B C9B C14B C13B 178.8(3)
O1B C9B C14B C15B 52.9(4)
C5B C9B C14B C13B -68.7(4)
C5B C9B C14B C15B 165.4(3)
C10B C9B C14B C13B 63.3(4)
C10B C9B C14B C15B -62.5(4)
C9B C10B C11B C12B 48.3(5)
C17B C10B C11B C12B -74.0(5)
C9B C10B C17B C16B -57.5(4)
C11B C10B C17B C16B 66.9(5)
C10B C11B C12B C13B -40.2(6)
C11B C12B C13B C14B 45.2(5)
C12B C13B C14B C9B -58.8(4)
C12B C13B C14B C15B 65.3(5)
C9B C14B C15B C16B 50.9(4)
C13B C14B C15B C16B -73.3(5)
C14B C15B C16B C17B -40.0(5)
C15B C16B C17B C10B 43.4(5)
C9A O1A C1A C6A -14.1(3)
C9A O1A C1A C2A 102.7(3)
C9A O1A C1A C8A -134.7(3)
C1A O1A C9A C5A -16.2(3)
C1A O1A C9A C10A 105.0(3)
C1A O1A C9A C14A -139.4(3)
C4A C5A C6A C1A 69.5(4)
C7A C5A C6A C1A -173.5(3)
C9A C5A C6A C1A -49.0(3)
C6A C5A C4A C3A -54.2(4)
C7A C5A C4A C3A -173.5(3)
C9A C5A C4A C3A 55.5(4)
C6A C5A C7A O3A -149.5(4)
C6A C5A C7A O4A 27.2(5)
C4A C5A C7A O3A -32.0(5)
C4A C5A C7A O4A 144.7(3)
C9A C5A C7A O3A 96.6(5)
C9A C5A C7A O4A -86.7(4)
C6A C5A C9A O1A 39.6(3)
C6A C5A C9A C10A -75.9(3)
C6A C5A C9A C14A 155.8(3)
C4A C5A C9A O1A -75.0(3)
C4A C5A C9A C10A 169.4(3)
C4A C5A C9A C14A 41.2(4)
C7A C5A C9A O1A 159.4(3)
C7A C5A C9A C10A 43.8(4)
C7A C5A C9A C14A -84.5(4)
C5A C6A C1A O1A 39.4(3)
C5A C6A C1A C2A -76.3(3)
C5A C6A C1A C8A 154.1(3)
O1A C1A C2A C3A -50.0(4)
C6A C1A C2A C3A 62.4(4)
C8A C1A C2A C3A -167.7(3)
O1A C1A C8A O2A 174.4(3)
C6A C1A C8A O2A 61.2(4)
C2A C1A C8A O2A -66.5(4)
C1A C2A C3A C4A -40.6(5)
C2A C3A C4A C5A 38.4(5)
O1A C9A C10A C11A 172.9(3)
O1A C9A C10A C17A 49.3(3)
C5A C9A C10A C11A -76.2(4)
C5A C9A C10A C17A 160.1(3)
C14A C9A C10A C11A 56.9(4)
C14A C9A C10A C17A -66.8(3)
O1A C9A C14A C13A 178.8(3)
O1A C9A C14A C15A -55.9(4)
C5A C9A C14A C13A 67.1(4)
C5A C9A C14A C15A -167.6(3)
C10A C9A C14A C13A -65.1(4)
C10A C9A C14A C15A 60.2(4)
C9A C10A C11A C12A -44.4(5)
C17A C10A C11A C12A 78.1(4)
C9A C10A C17A C16A 59.4(4)
C11A C10A C17A C16A -65.0(4)
C10A C11A C12A C13A 36.9(5)
C11A C12A C13A C14A -44.5(5)
C12A C13A C14A C9A 60.2(4)
C12A C13A C14A C15A -63.3(4)
C9A C14A C15A C16A -47.6(4)
C13A C14A C15A C16A 75.6(4)
C14A C15A C16A C17A 39.1(5)
C15A C16A C17A C10A -44.2(5)
